data_1506633
loop_
_publ_author_name
'Li, Wei-Dong Z'
'Yang, Yu-Rong'

_publ_section_title
;
 Unusual cyclopropanation of 9-bromocamphor derivatives: a novel formal
 C(1)-C(7) bond cleavage of camphor.
;
_journal_issue 14
_journal_name_full 'Organic letters'
_journal_page_first 3107
_journal_page_last 3110
_journal_paper_doi 10.1021/ol051141e
_journal_volume 7
_journal_year 2005
_chemical_formula_sum 'C16 H19 Br O'
_chemical_formula_weight 307.22
_chemical_name_systematic
; 
 ? 
;
_space_group_IT_number 19
_symmetry_cell_setting orthorhombic
_symmetry_space_group_name_Hall 'P 2ac 2ab'
_symmetry_space_group_name_H-M 'P 21 21 21'
_atom_sites_solution_hydrogens geom
_atom_sites_solution_primary direct
_atom_sites_solution_secondary difmap
_audit_creation_method SHELXL-97
_cell_angle_alpha 90.00
_cell_angle_beta 90.00
_cell_angle_gamma 90.00
_cell_formula_units_Z 20
_cell_length_a 8.9507(8)
_cell_length_b 25.614(2)
_cell_length_c 30.160(3)
_cell_measurement_temperature 213(2)
_cell_volume 6914.6(11)
_computing_cell_refinement 'SMART (BRUKER, V5.054, 1998)'
_computing_data_collection 'ASTRO (BRUKER, V5.007, 1997)'
_computing_data_reduction 'SAINT (BRUKER, V6.01, 1999)'
_computing_molecular_graphics 'SHELXTL (BRUKER, 1998, V5.1)'
_computing_publication_material 'XCIF (Sheldrick and BRUKER, 1997, V5.1)'
_computing_structure_refinement 'SHELXL-97 (Sheldrick, 1997)'
_computing_structure_solution 'SHELXS-97 (Sheldrick, 1990)'
_diffrn_ambient_temperature 213(2)
_diffrn_detector_area_resol_mean 836.6
_diffrn_measured_fraction_theta_full 0.997
_diffrn_measured_fraction_theta_max 0.997
_diffrn_measurement_device_type 'Bruker CCD'
_diffrn_measurement_method '\w, 0.3 deg'
_diffrn_radiation_monochromator graphite
_diffrn_radiation_source 'fine-focus sealed tube'
_diffrn_radiation_type MoK\a
_diffrn_radiation_wavelength 0.71073
_diffrn_reflns_av_R_equivalents 0.0643
_diffrn_reflns_av_sigmaI/netI 0.1037
_diffrn_reflns_limit_h_max 11
_diffrn_reflns_limit_h_min -11
_diffrn_reflns_limit_k_max 29
_diffrn_reflns_limit_k_min -33
_diffrn_reflns_limit_l_max 39
_diffrn_reflns_limit_l_min -37
_diffrn_reflns_number 45643
_diffrn_reflns_theta_full 27.88
_diffrn_reflns_theta_max 27.88
_diffrn_reflns_theta_min 1.35
_diffrn_standards_decay_% <1
_diffrn_standards_interval_count 0
_diffrn_standards_number 0
_exptl_absorpt_coefficient_mu 2.959
_exptl_absorpt_correction_type none
_exptl_crystal_colour colorless
_exptl_crystal_density_diffrn 1.476
_exptl_crystal_density_method 'not measured'
_exptl_crystal_description chunnk
_exptl_crystal_F_000 3160
_exptl_crystal_size_max 0.10
_exptl_crystal_size_mid 0.08
_exptl_crystal_size_min 0.08
_refine_diff_density_max 0.730
_refine_diff_density_min -0.607
_refine_diff_density_rms 0.064
_refine_ls_abs_structure_details 'Flack H D (1983), Acta Cryst. A39, 876-881'
_refine_ls_abs_structure_Flack -0.018(5)
_refine_ls_extinction_method none
_refine_ls_goodness_of_fit_ref 0.908
_refine_ls_hydrogen_treatment mixed
_refine_ls_matrix_type full
_refine_ls_number_parameters 816
_refine_ls_number_reflns 16373
_refine_ls_number_restraints 0
_refine_ls_restrained_S_all 0.908
_refine_ls_R_factor_all 0.1065
_refine_ls_R_factor_gt 0.0427
_refine_ls_shift/su_max 0.001
_refine_ls_shift/su_mean 0.000
_refine_ls_structure_factor_coef Fsqd
_refine_ls_weighting_details 'calc w=1/[\s^2^(Fo^2^)+(0.0163P)^2^+0.0000P] where P=(Fo^2^+2Fc^2^)/3'
_refine_ls_weighting_scheme calc
_refine_ls_wR_factor_gt 0.0541
_refine_ls_wR_factor_ref 0.0628
_reflns_number_gt 9287
_reflns_number_total 16373
_reflns_threshold_expression >2sigma(I)
_cod_data_source_file ol051141esi20050516_110939.cif
_cod_data_source_block ejc50t
_cod_depositor_comments
;
The following automatic conversions were performed:

'_symmetry_cell_setting' value 'Orthorhombic' changed to
'orthorhombic' according to
/home/saulius/struct/CIF-dictionaries/cif_core.dic dictionary named
'cif_core.dic' version 2.4.1 from 2010-06-29.

Automatic conversion script
Id: cif_fix_values 1715 2011-07-08 13:25:40Z adriana 
;
_cod_original_cell_volume 6914.4(11)
_cod_original_sg_symbol_H-M P2(1)2(1)2(1)
_cod_database_code 1506633

loop_
_symmetry_equiv_pos_as_xyz
'x, y, z'
'-x+1/2, -y, z+1/2'
'-x, y+1/2, -z+1/2'
'x+1/2, -y+1/2, -z'

loop_
_atom_site_label
_atom_site_type_symbol
_atom_site_fract_x
_atom_site_fract_y
_atom_site_fract_z
_atom_site_U_iso_or_equiv
_atom_site_adp_type
_atom_site_occupancy
_atom_site_symmetry_multiplicity
_atom_site_calc_flag
_atom_site_refinement_flags
Br1 Br 0.89560(7) 0.295684(16) 0.494525(16) 0.07261(15) Uani 1 1 d .
O1 O 1.0130(3) 0.11437(8) 0.52933(7) 0.0322(6) Uani 1 1 d .
C1 C 0.8788(5) 0.22064(12) 0.50174(11) 0.0484(12) Uani 1 1 d .
H1A H 0.7772 0.2098 0.4939 0.058 Uiso 1 1 calc R
H1B H 0.9480 0.2034 0.4812 0.058 Uiso 1 1 calc R
C2 C 0.9128(5) 0.20309(12) 0.54838(10) 0.0388(9) Uani 1 1 d .
H2A H 1.0151 0.2131 0.5563 0.047 Uiso 1 1 calc R
H2B H 0.8443 0.2202 0.5691 0.047 Uiso 1 1 calc R
C3 C 0.8961(5) 0.14481(12) 0.55192(10) 0.0296(8) Uani 1 1 d .
C4 C 0.9939(4) 0.10911(12) 0.57727(11) 0.0275(8) Uani 1 1 d .
C5 C 0.8920(4) 0.06303(11) 0.59049(10) 0.0241(8) Uani 1 1 d .
C6 C 0.7865(4) 0.08725(13) 0.62629(11) 0.0290(9) Uani 1 1 d .
H6A H 0.7273 0.0601 0.6410 0.035 Uiso 1 1 calc R
H6B H 0.8438 0.1064 0.6487 0.035 Uiso 1 1 calc R
C7 C 0.6841(4) 0.12485(14) 0.59922(12) 0.0373(10) Uani 1 1 d .
H7A H 0.5790 0.1145 0.6013 0.045 Uiso 1 1 calc R
H7B H 0.6946 0.1610 0.6095 0.045 Uiso 1 1 calc R
C8 C 0.7434(4) 0.11840(13) 0.55159(11) 0.0305(9) Uani 1 1 d .
H8 H 0.6747 0.1299 0.5278 0.037 Uiso 1 1 calc R
C9 C 0.7825(4) 0.06078(13) 0.55127(11) 0.0311(9) Uani 1 1 d .
H9A H 0.8309 0.0499 0.5236 0.037 Uiso 1 1 calc R
H9B H 0.6959 0.0385 0.5573 0.037 Uiso 1 1 calc R
C10 C 1.1251(4) 0.12410(13) 0.60522(11) 0.0340(10) Uani 1 1 d .
H10A H 1.2001 0.0968 0.6038 0.051 Uiso 1 1 calc R
H10B H 1.0931 0.1287 0.6357 0.051 Uiso 1 1 calc R
H10C H 1.1671 0.1566 0.5943 0.051 Uiso 1 1 calc R
C11 C 0.9696(4) 0.01288(12) 0.60335(11) 0.0246(9) Uani 1 1 d .
C12 C 1.0355(4) 0.00674(13) 0.64499(11) 0.0289(9) Uani 1 1 d .
H12 H 1.0293 0.0340 0.6658 0.035 Uiso 1 1 calc R
C13 C 1.1097(4) -0.03858(12) 0.65623(11) 0.0317(9) Uani 1 1 d .
H13 H 1.1544 -0.0416 0.6843 0.038 Uiso 1 1 calc R
C14 C 1.1191(4) -0.07969(13) 0.62657(12) 0.0365(10) Uani 1 1 d .
H14 H 1.1694 -0.1106 0.6342 0.044 Uiso 1 1 calc R
C15 C 1.0527(4) -0.07428(13) 0.58533(12) 0.0374(10) Uani 1 1 d .
H15 H 1.0566 -0.1020 0.5649 0.045 Uiso 1 1 calc R
C16 C 0.9805(4) -0.02834(12) 0.57390(11) 0.0301(9) Uani 1 1 d .
H16 H 0.9380 -0.0251 0.5455 0.036 Uiso 1 1 calc R
Br2 Br 0.89462(6) 0.309039(15) 0.308746(15) 0.05970(14) Uani 1 1 d .
O2 O 1.0230(3) 0.12880(8) 0.33766(7) 0.0312(6) Uani 1 1 d .
C17 C 0.8853(5) 0.23430(13) 0.31367(12) 0.0532(12) Uani 1 1 d .
H17A H 0.7862 0.2225 0.3041 0.064 Uiso 1 1 calc R
H17B H 0.9592 0.2189 0.2936 0.064 Uiso 1 1 calc R
C18 C 0.9143(4) 0.21469(11) 0.36044(10) 0.0347(9) Uani 1 1 d .
H18A H 1.0146 0.2251 0.3700 0.042 Uiso 1 1 calc R
H18B H 0.8415 0.2300 0.3809 0.042 Uiso 1 1 calc R
C19 C 0.9010(4) 0.15628(12) 0.36096(10) 0.0296(8) Uani 1 1 d .
C20 C 0.9993(4) 0.11943(13) 0.38501(11) 0.0258(8) Uani 1 1 d .
C21 C 0.8993(4) 0.07173(11) 0.39451(9) 0.0234(8) Uani 1 1 d .
C22 C 0.7911(4) 0.09194(13) 0.43081(11) 0.0300(9) Uani 1 1 d .
H22A H 0.8460 0.1094 0.4547 0.036 Uiso 1 1 calc R
H22B H 0.7327 0.0632 0.4435 0.036 Uiso 1 1 calc R
C23 C 0.6877(4) 0.13129(14) 0.40575(12) 0.0355(10) Uani 1 1 d .
H23A H 0.5831 0.1200 0.4066 0.043 Uiso 1 1 calc R
H23B H 0.6955 0.1665 0.4183 0.043 Uiso 1 1 calc R
C24 C 0.7508(4) 0.12943(13) 0.35791(12) 0.0312(9) Uani 1 1 d .
H24 H 0.6832 0.1427 0.3345 0.037 Uiso 1 1 calc R
C25 C 0.7928(4) 0.07184(12) 0.35416(11) 0.0301(9) Uani 1 1 d .
H25A H 0.8442 0.0637 0.3263 0.036 Uiso 1 1 calc R
H25B H 0.7069 0.0486 0.3582 0.036 Uiso 1 1 calc R
C26 C 1.1264(4) 0.13315(12) 0.41487(11) 0.0318(9) Uani 1 1 d .
H26A H 1.2028 0.1064 0.4129 0.048 Uiso 1 1 calc R
H26B H 1.0909 0.1355 0.4452 0.048 Uiso 1 1 calc R
H26C H 1.1681 0.1665 0.4060 0.048 Uiso 1 1 calc R
C27 C 0.9791(4) 0.02101(12) 0.40472(11) 0.0233(8) Uani 1 1 d .
C28 C 0.9958(4) -0.01712(13) 0.37234(11) 0.0300(9) Uani 1 1 d .
H28 H 0.9559 -0.0115 0.3439 0.036 Uiso 1 1 calc R
C29 C 1.0700(4) -0.06318(12) 0.38122(11) 0.0363(10) Uani 1 1 d .
H29 H 1.0801 -0.0885 0.3588 0.044 Uiso 1 1 calc R
C30 C 1.1295(4) -0.07239(12) 0.42261(12) 0.0337(9) Uani 1 1 d .
H30 H 1.1786 -0.1040 0.4287 0.040 Uiso 1 1 calc R
C31 C 1.1160(4) -0.03457(12) 0.45501(11) 0.0318(9) Uani 1 1 d .
H31 H 1.1585 -0.0401 0.4831 0.038 Uiso 1 1 calc R
C32 C 1.0404(4) 0.01137(12) 0.44637(11) 0.0273(9) Uani 1 1 d .
H32 H 1.0303 0.0365 0.4689 0.033 Uiso 1 1 calc R
Br3 Br 0.91657(5) 0.260106(14) 0.075302(11) 0.04337(10) Uani 1 1 d .
O3 O 1.0414(2) 0.15695(8) 0.13961(7) 0.0330(6) Uani 1 1 d .
C33 C 0.8618(4) 0.27592(13) 0.13619(11) 0.0400(11) Uani 1 1 d .
H33A H 0.8824 0.3128 0.1422 0.048 Uiso 1 1 calc R
H33B H 0.7543 0.2702 0.1400 0.048 Uiso 1 1 calc R
C34 C 0.9465(4) 0.24252(12) 0.16919(10) 0.0408(10) Uani 1 1 d .
H34A H 1.0532 0.2505 0.1665 0.049 Uiso 1 1 calc R
H34B H 0.9152 0.2525 0.1992 0.049 Uiso 1 1 calc R
C35 C 0.9259(4) 0.18458(12) 0.16407(10) 0.0298(8) Uani 1 1 d .
C36 C 1.0186(4) 0.14524(12) 0.18646(11) 0.0260(9) Uani 1 1 d .
C37 C 0.9133(4) 0.09818(11) 0.19472(10) 0.0246(8) Uani 1 1 d .
C38 C 0.8070(4) 0.11779(13) 0.23206(11) 0.0340(10) Uani 1 1 d .
H38A H 0.8636 0.1335 0.2565 0.041 Uiso 1 1 calc R
H38B H 0.7458 0.0892 0.2437 0.041 Uiso 1 1 calc R
C39 C 0.7074(4) 0.15979(14) 0.20800(12) 0.0385(10) Uani 1 1 d .
H39A H 0.6019 0.1496 0.2082 0.046 Uiso 1 1 calc R
H39B H 0.7178 0.1941 0.2220 0.046 Uiso 1 1 calc R
C40 C 0.7712(4) 0.15996(13) 0.16046(12) 0.0317(9) Uani 1 1 d .
H40 H 0.7051 0.1753 0.1376 0.038 Uiso 1 1 calc R
C41 C 0.8077(4) 0.10200(13) 0.15438(12) 0.0328(9) Uani 1 1 d .
H41A H 0.8586 0.0948 0.1263 0.039 Uiso 1 1 calc R
H41B H 0.7195 0.0796 0.1573 0.039 Uiso 1 1 calc R
C42 C 1.1481(4) 0.15587(13) 0.21644(11) 0.0349(10) Uani 1 1 d .
H42A H 1.2224 0.1286 0.2129 0.052 Uiso 1 1 calc R
H42B H 1.1140 0.1565 0.2470 0.052 Uiso 1 1 calc R
H42C H 1.1918 0.1894 0.2089 0.052 Uiso 1 1 calc R
C43 C 0.9878(4) 0.04653(12) 0.20359(11) 0.0252(8) Uani 1 1 d .
C44 C 1.0533(4) 0.03580(13) 0.24490(11) 0.0294(9) Uani 1 1 d .
H44 H 1.0472 0.0607 0.2677 0.035 Uiso 1 1 calc R
C45 C 1.1263(4) -0.01054(12) 0.25251(11) 0.0310(9) Uani 1 1 d .
H45 H 1.1703 -0.0168 0.2803 0.037 Uiso 1 1 calc R
C46 C 1.1356(4) -0.04812(13) 0.21954(12) 0.0337(10) Uani 1 1 d .
H46 H 1.1861 -0.0797 0.2247 0.040 Uiso 1 1 calc R
C47 C 1.0700(5) -0.03851(12) 0.17916(11) 0.0352(9) Uani 1 1 d .
H47 H 1.0740 -0.0640 0.1568 0.042 Uiso 1 1 calc R
C48 C 0.9978(4) 0.00852(12) 0.17118(11) 0.0294(9) Uani 1 1 d .
H48 H 0.9548 0.0146 0.1432 0.035 Uiso 1 1 calc R
Br4 Br 0.08300(5) 0.746548(14) 0.647087(11) 0.04263(10) Uani 1 1 d .
O4 O -0.0379(2) 0.64707(8) 0.57355(7) 0.0296(6) Uani 1 1 d .
C49 C 0.1441(4) 0.76546(12) 0.58733(11) 0.0377(10) Uani 1 1 d .
H49A H 0.1295 0.8030 0.5831 0.045 Uiso 1 1 calc R
H49B H 0.2508 0.7580 0.5837 0.045 Uiso 1 1 calc R
C50 C 0.0571(4) 0.73616(11) 0.55238(10) 0.0355(10) Uani 1 1 d .
H50A H 0.0851 0.7500 0.5233 0.043 Uiso 1 1 calc R
H50B H -0.0494 0.7435 0.5567 0.043 Uiso 1 1 calc R
C51 C 0.0784(4) 0.67754(12) 0.55168(10) 0.0273(8) Uani 1 1 d .
C52 C -0.0164(4) 0.64168(13) 0.52590(11) 0.0258(9) Uani 1 1 d .
C53 C 0.0879(4) 0.59620(11) 0.51242(10) 0.0235(7) Uani 1 1 d .
C54 C 0.1930(4) 0.62165(14) 0.47728(11) 0.0330(10) Uani 1 1 d .
H54A H 0.2531 0.5951 0.4621 0.040 Uiso 1 1 calc R
H54B H 0.1355 0.6412 0.4552 0.040 Uiso 1 1 calc R
C55 C 0.2935(4) 0.65869(14) 0.50512(13) 0.0393(10) Uani 1 1 d .
H55A H 0.3986 0.6482 0.5034 0.047 Uiso 1 1 calc R
H55B H 0.2840 0.6949 0.4950 0.047 Uiso 1 1 calc R
C56 C 0.2321(4) 0.65212(14) 0.55262(12) 0.0331(9) Uani 1 1 d .
H56 H 0.2992 0.6639 0.5767 0.040 Uiso 1 1 calc R
C57 C 0.1946(4) 0.59418(13) 0.55265(11) 0.0306(9) Uani 1 1 d .
H57A H 0.1440 0.5831 0.5799 0.037 Uiso 1 1 calc R
H57B H 0.2823 0.5722 0.5472 0.037 Uiso 1 1 calc R
C58 C -0.1451(3) 0.65728(13) 0.49744(11) 0.0345(10) Uani 1 1 d .
H58A H -0.2172 0.6290 0.4964 0.052 Uiso 1 1 calc R
H58B H -0.1098 0.6647 0.4677 0.052 Uiso 1 1 calc R
H58C H -0.1919 0.6882 0.5097 0.052 Uiso 1 1 calc R
C59 C 0.0119(4) 0.54619(12) 0.49864(11) 0.0254(8) Uani 1 1 d .
C60 C 0.0037(4) 0.50402(13) 0.52746(11) 0.0290(9) Uani 1 1 d .
H60 H 0.0482 0.5066 0.5556 0.035 Uiso 1 1 calc R
C61 C -0.0690(4) 0.45801(13) 0.51553(11) 0.0336(9) Uani 1 1 d .
H61 H -0.0725 0.4298 0.5355 0.040 Uiso 1 1 calc R
C62 C -0.1362(4) 0.45371(13) 0.47434(12) 0.0339(10) Uani 1 1 d .
H62 H -0.1856 0.4228 0.4660 0.041 Uiso 1 1 calc R
C63 C -0.1289(4) 0.49579(13) 0.44564(11) 0.0335(10) Uani 1 1 d .
H63 H -0.1750 0.4934 0.4177 0.040 Uiso 1 1 calc R
C64 C -0.0556(4) 0.54103(12) 0.45717(11) 0.0295(9) Uani 1 1 d .
H64 H -0.0509 0.5688 0.4368 0.035 Uiso 1 1 calc R
Br5 Br 0.10346(7) 0.791172(15) 0.827842(15) 0.06647(15) Uani 1 1 d .
O5 O -0.0120(3) 0.61657(8) 0.77847(7) 0.0297(6) Uani 1 1 d .
C65 C 0.1214(5) 0.71786(12) 0.81424(11) 0.0442(11) Uani 1 1 d .
H65A H 0.2232 0.7062 0.8211 0.053 Uiso 1 1 calc R
H65B H 0.0524 0.6981 0.8330 0.053 Uiso 1 1 calc R
C66 C 0.0881(5) 0.70638(11) 0.76650(10) 0.0318(8) Uani 1 1 d .
H66A H 0.1577 0.7258 0.7476 0.038 Uiso 1 1 calc R
H66B H -0.0135 0.7179 0.7594 0.038 Uiso 1 1 calc R
C67 C 0.1024(5) 0.64878(12) 0.75728(10) 0.0275(8) Uani 1 1 d .
C68 C 0.0024(4) 0.61670(13) 0.73023(11) 0.0284(9) Uani 1 1 d .
C69 C 0.1004(4) 0.57206(11) 0.71266(10) 0.0235(8) Uani 1 1 d .
C70 C 0.2023(4) 0.60022(13) 0.67751(11) 0.0295(9) Uani 1 1 d .
H70A H 0.2578 0.5748 0.6596 0.035 Uiso 1 1 calc R
H70B H 0.1430 0.6225 0.6578 0.035 Uiso 1 1 calc R
C71 C 0.3095(4) 0.63330(15) 0.70662(12) 0.0386(11) Uani 1 1 d .
H71A H 0.4134 0.6222 0.7027 0.046 Uiso 1 1 calc R
H71B H 0.3014 0.6705 0.6994 0.046 Uiso 1 1 calc R
C72 C 0.2551(4) 0.62238(13) 0.75417(11) 0.0310(9) Uani 1 1 d .
H72 H 0.3266 0.6313 0.7780 0.037 Uiso 1 1 calc R
C73 C 0.2153(4) 0.56528(13) 0.75051(11) 0.0283(9) Uani 1 1 d .
H73A H 0.1701 0.5516 0.7777 0.034 Uiso 1 1 calc R
H73B H 0.3006 0.5436 0.7418 0.034 Uiso 1 1 calc R
C74 C -0.1309(4) 0.63512(13) 0.70480(11) 0.0300(9) Uani 1 1 d .
H74A H -0.2068 0.6081 0.7048 0.045 Uiso 1 1 calc R
H74B H -0.1019 0.6428 0.6745 0.045 Uiso 1 1 calc R
H74C H -0.1705 0.6664 0.7185 0.045 Uiso 1 1 calc R
C75 C 0.0199(4) 0.52398(12) 0.69674(11) 0.0226(8) Uani 1 1 d .
C76 C 0.0120(4) 0.47978(13) 0.72358(11) 0.0275(9) Uani 1 1 d .
H76 H 0.0594 0.4799 0.7514 0.033 Uiso 1 1 calc R
C77 C -0.0647(4) 0.43554(12) 0.70992(11) 0.0313(9) Uani 1 1 d .
H77 H -0.0679 0.4060 0.7284 0.038 Uiso 1 1 calc R
C78 C -0.1364(4) 0.43477(13) 0.66926(11) 0.0301(9) Uani 1 1 d .
H78 H -0.1892 0.4050 0.6600 0.036 Uiso 1 1 calc R
C79 C -0.1290(4) 0.47821(13) 0.64264(12) 0.0328(9) Uani 1 1 d .
H79 H -0.1772 0.4780 0.6150 0.039 Uiso 1 1 calc R
C80 C -0.0513(4) 0.52236(12) 0.65602(11) 0.0274(9) Uani 1 1 d .
H80 H -0.0471 0.5516 0.6372 0.033 Uiso 1 1 calc R

loop_
_atom_site_aniso_label
_atom_site_aniso_U_11
_atom_site_aniso_U_22
_atom_site_aniso_U_33
_atom_site_aniso_U_23
_atom_site_aniso_U_13
_atom_site_aniso_U_12
Br1 0.0941(4) 0.0360(2) 0.0877(4) 0.0231(2) -0.0010(4) 0.0002(3)
O1 0.0355(15) 0.0352(14) 0.0258(15) 0.0042(11) 0.0049(12) 0.0002(12)
C1 0.077(3) 0.026(2) 0.042(3) 0.0096(17) 0.005(3) -0.004(2)
C2 0.047(2) 0.034(2) 0.035(2) -0.0015(17) 0.000(2) 0.000(2)
C3 0.036(2) 0.031(2) 0.0212(18) 0.0020(15) 0.005(2) 0.004(2)
C4 0.028(2) 0.031(2) 0.024(2) -0.0007(17) 0.0025(19) -0.0009(17)
C5 0.026(2) 0.0256(18) 0.0211(18) -0.0013(14) -0.0001(18) -0.0012(18)
C6 0.030(2) 0.032(2) 0.025(2) 0.0027(16) 0.0082(18) -0.0029(18)
C7 0.031(2) 0.040(2) 0.041(3) 0.006(2) 0.005(2) 0.0077(19)
C8 0.029(2) 0.035(2) 0.027(2) 0.0039(18) -0.0034(18) 0.0017(18)
C9 0.029(2) 0.035(2) 0.029(2) 0.0004(17) -0.0048(18) -0.0010(19)
C10 0.033(3) 0.036(2) 0.033(2) -0.0001(17) 0.0028(19) -0.0035(19)
C11 0.022(2) 0.027(2) 0.025(2) 0.0048(16) -0.0023(16) -0.0058(16)
C12 0.034(2) 0.031(2) 0.021(2) -0.0027(16) 0.0024(18) -0.0056(17)
C13 0.031(2) 0.035(2) 0.030(2) 0.0040(16) -0.005(2) 0.000(2)
C14 0.036(3) 0.032(2) 0.041(2) 0.0061(18) 0.001(2) -0.001(2)
C15 0.046(3) 0.033(2) 0.033(2) -0.0060(17) 0.003(2) 0.0015(19)
C16 0.038(2) 0.028(2) 0.024(2) -0.0018(17) -0.0052(18) -0.0057(17)
Br2 0.0731(3) 0.0333(2) 0.0727(3) 0.0156(2) 0.0016(3) 0.0022(3)
O2 0.0375(16) 0.0343(14) 0.0218(14) 0.0034(11) 0.0041(11) 0.0006(12)
C17 0.073(3) 0.034(2) 0.053(3) -0.0046(19) -0.004(3) -0.006(3)
C18 0.043(2) 0.0299(19) 0.031(2) 0.0017(16) 0.000(2) 0.004(2)
C19 0.034(2) 0.0315(19) 0.0233(19) 0.0011(15) 0.001(2) 0.003(2)
C20 0.024(2) 0.030(2) 0.023(2) -0.0002(16) 0.0017(17) -0.0021(18)
C21 0.025(2) 0.0228(17) 0.0227(19) 0.0014(14) -0.0033(18) -0.0013(19)
C22 0.027(2) 0.034(2) 0.028(2) 0.0066(17) 0.0030(18) -0.0039(18)
C23 0.027(2) 0.043(2) 0.037(2) 0.0054(19) 0.0017(19) -0.0013(19)
C24 0.031(2) 0.032(2) 0.030(2) 0.0044(18) -0.0084(19) 0.0005(18)
C25 0.030(2) 0.034(2) 0.027(2) 0.0061(18) -0.0055(19) -0.0051(17)
C26 0.033(2) 0.033(2) 0.029(2) -0.0005(17) 0.0009(19) -0.0053(18)
C27 0.022(2) 0.0232(19) 0.025(2) 0.0032(15) -0.0014(17) -0.0070(16)
C28 0.029(2) 0.033(2) 0.028(2) -0.0002(16) -0.0043(18) -0.0046(19)
C29 0.043(3) 0.026(2) 0.040(2) -0.0075(17) 0.002(2) -0.002(2)
C30 0.035(2) 0.0236(19) 0.042(2) 0.0033(18) -0.007(2) 0.0000(17)
C31 0.032(2) 0.034(2) 0.030(2) 0.0044(16) -0.0096(19) -0.002(2)
C32 0.029(2) 0.027(2) 0.026(2) -0.0011(16) -0.0003(17) -0.0015(17)
Br3 0.0457(2) 0.0469(2) 0.0375(2) 0.00642(19) -0.0023(2) 0.0026(2)
O3 0.0369(17) 0.0379(14) 0.0243(14) 0.0057(11) 0.0085(12) 0.0010(12)
C33 0.048(3) 0.024(2) 0.048(3) -0.0027(17) 0.011(2) 0.0032(18)
C34 0.056(3) 0.033(2) 0.033(2) -0.0001(18) 0.0013(19) 0.002(2)
C35 0.037(2) 0.0292(19) 0.0235(19) -0.0013(15) 0.0049(19) -0.002(2)
C36 0.030(2) 0.0231(19) 0.025(2) -0.0023(16) 0.0010(18) -0.0023(17)
C37 0.0222(19) 0.0266(17) 0.0251(19) -0.0001(14) -0.003(2) -0.0015(19)
C38 0.033(2) 0.032(2) 0.037(2) 0.0026(18) 0.0073(19) -0.0052(19)
C39 0.030(2) 0.038(2) 0.047(3) 0.005(2) 0.005(2) 0.000(2)
C40 0.030(2) 0.033(2) 0.032(2) 0.0051(17) -0.0069(19) 0.0049(18)
C41 0.030(2) 0.035(2) 0.034(2) 0.0043(18) -0.0081(19) -0.0060(18)
C42 0.034(3) 0.035(2) 0.036(2) 0.0006(18) -0.0032(19) -0.0081(19)
C43 0.024(2) 0.026(2) 0.026(2) 0.0030(16) -0.0022(17) -0.0055(17)
C44 0.033(3) 0.026(2) 0.028(2) -0.0013(16) 0.0002(18) -0.0038(18)
C45 0.032(3) 0.030(2) 0.031(2) 0.0028(17) -0.0032(18) -0.0061(19)
C46 0.032(3) 0.027(2) 0.042(2) 0.0035(18) -0.004(2) 0.0016(18)
C47 0.044(3) 0.028(2) 0.034(2) -0.0062(16) -0.003(2) -0.001(2)
C48 0.034(2) 0.029(2) 0.025(2) 0.0001(17) -0.0031(18) -0.0037(18)
Br4 0.0477(2) 0.0461(2) 0.0341(2) -0.00214(19) -0.0012(2) -0.0038(3)
O4 0.0291(15) 0.0347(13) 0.0248(13) -0.0020(11) 0.0054(11) -0.0027(11)
C49 0.044(2) 0.0255(19) 0.043(2) -0.0003(18) 0.005(2) -0.0025(17)
C50 0.054(3) 0.030(2) 0.0229(18) -0.0004(16) 0.0022(18) 0.0014(19)
C51 0.035(2) 0.0259(19) 0.0210(18) 0.0011(14) -0.003(2) 0.002(2)
C52 0.025(2) 0.029(2) 0.024(2) 0.0026(16) -0.0003(17) -0.0010(17)
C53 0.0271(19) 0.0203(17) 0.0231(18) 0.0002(13) -0.004(2) 0.0014(19)
C54 0.028(2) 0.038(2) 0.033(2) 0.0014(18) 0.0030(18) 0.0014(19)
C55 0.028(2) 0.041(2) 0.049(3) -0.003(2) 0.009(2) -0.002(2)
C56 0.029(2) 0.036(2) 0.034(2) -0.0067(18) -0.0081(19) -0.0051(19)
C57 0.031(2) 0.027(2) 0.033(2) -0.0034(17) -0.0024(19) 0.0054(18)
C58 0.035(2) 0.035(2) 0.034(2) -0.0002(18) -0.001(2) 0.0066(18)
C59 0.024(2) 0.025(2) 0.027(2) -0.0020(16) 0.0003(17) 0.0051(17)
C60 0.029(2) 0.030(2) 0.028(2) -0.0012(17) -0.0026(17) 0.0033(18)
C61 0.034(2) 0.028(2) 0.039(2) 0.0054(16) 0.000(2) -0.001(2)
C62 0.033(2) 0.030(2) 0.039(2) -0.0092(18) -0.0039(19) -0.0025(18)
C63 0.034(3) 0.041(2) 0.025(2) -0.0044(18) -0.0054(18) 0.003(2)
C64 0.033(2) 0.028(2) 0.027(2) 0.0019(16) 0.0026(18) 0.0021(17)
Br5 0.0931(4) 0.0326(2) 0.0737(3) -0.0220(2) -0.0116(3) 0.0038(3)
O5 0.0356(15) 0.0336(15) 0.0198(14) -0.0042(11) 0.0031(12) 0.0003(12)
C65 0.068(3) 0.023(2) 0.042(2) -0.0098(17) -0.001(2) 0.001(2)
C66 0.039(2) 0.0252(18) 0.031(2) -0.0017(15) 0.000(2) -0.004(2)
C67 0.035(2) 0.0272(19) 0.0204(18) -0.0011(15) 0.0026(19) -0.002(2)
C68 0.032(2) 0.030(2) 0.024(2) 0.0021(17) -0.0007(18) 0.0012(19)
C69 0.024(2) 0.0255(18) 0.0213(18) -0.0006(14) -0.0001(19) 0.0012(19)
C70 0.030(2) 0.032(2) 0.027(2) -0.0025(17) 0.0066(18) 0.0002(18)
C71 0.025(2) 0.043(3) 0.047(3) -0.007(2) 0.007(2) -0.005(2)
C72 0.032(2) 0.033(2) 0.027(2) -0.0034(18) -0.0086(18) 0.0004(19)
C73 0.027(2) 0.028(2) 0.030(2) -0.0029(17) -0.0051(18) 0.0063(18)
C74 0.027(2) 0.031(2) 0.031(2) -0.0013(17) -0.0015(18) 0.0053(18)
C75 0.021(2) 0.0239(19) 0.023(2) -0.0033(15) 0.0019(16) 0.0020(16)
C76 0.029(2) 0.028(2) 0.026(2) -0.0009(16) -0.0013(17) 0.0060(18)
C77 0.037(3) 0.0227(19) 0.035(2) 0.0077(16) 0.004(2) 0.0004(19)
C78 0.028(2) 0.028(2) 0.035(2) -0.0095(18) -0.0012(19) -0.0008(17)
C79 0.032(2) 0.036(2) 0.031(2) -0.0040(18) -0.0023(19) 0.0035(18)
C80 0.030(2) 0.0275(19) 0.024(2) 0.0023(15) 0.0002(17) 0.0017(16)

loop_
_atom_type_symbol
_atom_type_description
_atom_type_scat_dispersion_real
_atom_type_scat_dispersion_imag
_atom_type_scat_source
C C 0.0033 0.0016 'International Tables Vol C Tables 4.2.6.8 and 6.1.1.4'
H H 0.0000 0.0000 'International Tables Vol C Tables 4.2.6.8 and 6.1.1.4'
O O 0.0106 0.0060 'International Tables Vol C Tables 4.2.6.8 and 6.1.1.4'
Br Br -0.2901 2.4595 'International Tables Vol C Tables 4.2.6.8 and 6.1.1.4'

loop_
_geom_angle_atom_site_label_1
_geom_angle_atom_site_label_2
_geom_angle_atom_site_label_3
_geom_angle
C4 O1 C3 60.54(19)
C2 C1 Br1 112.6(2)
C2 C1 H1A 109.1
Br1 C1 H1A 109.1
C2 C1 H1B 109.1
Br1 C1 H1B 109.1
H1A C1 H1B 107.8
C3 C2 C1 110.0(3)
C3 C2 H2A 109.7
C1 C2 H2A 109.7
C3 C2 H2B 109.7
C1 C2 H2B 109.7
H2A C2 H2B 108.2
O1 C3 C4 59.4(2)
O1 C3 C2 115.0(3)
C4 C3 C2 126.3(3)
O1 C3 C8 113.5(3)
C4 C3 C8 105.0(3)
C2 C3 C8 121.9(3)
O1 C4 C3 60.1(2)
O1 C4 C10 116.2(3)
C3 C4 C10 126.7(3)
O1 C4 C5 113.3(3)
C3 C4 C5 104.9(3)
C10 C4 C5 121.0(3)
C11 C5 C9 117.3(3)
C11 C5 C4 116.4(3)
C9 C5 C4 101.9(2)
C11 C5 C6 116.0(3)
C9 C5 C6 99.3(3)
C4 C5 C6 103.4(2)
C7 C6 C5 103.8(3)
C7 C6 H6A 111.0
C5 C6 H6A 111.0
C7 C6 H6B 111.0
C5 C6 H6B 111.0
H6A C6 H6B 109.0
C8 C7 C6 102.7(3)
C8 C7 H7A 111.2
C6 C7 H7A 111.2
C8 C7 H7B 111.2
C6 C7 H7B 111.2
H7A C7 H7B 109.1
C9 C8 C3 103.0(3)
C9 C8 C7 100.9(3)
C3 C8 C7 104.8(3)
C9 C8 H8 115.4
C3 C8 H8 115.4
C7 C8 H8 115.4
C8 C9 C5 96.1(3)
C8 C9 H9A 112.5
C5 C9 H9A 112.5
C8 C9 H9B 112.5
C5 C9 H9B 112.5
H9A C9 H9B 110.1
C4 C10 H10A 109.5
C4 C10 H10B 109.5
H10A C10 H10B 109.5
C4 C10 H10C 109.5
H10A C10 H10C 109.5
H10B C10 H10C 109.5
C16 C11 C12 117.5(3)
C16 C11 C5 121.1(3)
C12 C11 C5 121.4(3)
C13 C12 C11 121.3(3)
C13 C12 H12 119.4
C11 C12 H12 119.4
C12 C13 C14 120.7(3)
C12 C13 H13 119.7
C14 C13 H13 119.7
C13 C14 C15 118.6(3)
C13 C14 H14 120.7
C15 C14 H14 120.7
C14 C15 C16 120.5(3)
C14 C15 H15 119.7
C16 C15 H15 119.7
C11 C16 C15 121.4(3)
C11 C16 H16 119.3
C15 C16 H16 119.3
C20 O2 C19 60.44(19)
C18 C17 Br2 113.2(2)
C18 C17 H17A 108.9
Br2 C17 H17A 108.9
C18 C17 H17B 108.9
Br2 C17 H17B 108.9
H17A C17 H17B 107.8
C19 C18 C17 109.0(3)
C19 C18 H18A 109.9
C17 C18 H18A 109.9
C19 C18 H18B 109.9
C17 C18 H18B 109.9
H18A C18 H18B 108.3
O2 C19 C20 59.3(2)
O2 C19 C18 114.3(3)
C20 C19 C18 126.4(3)
O2 C19 C24 114.3(3)
C20 C19 C24 105.5(3)
C18 C19 C24 121.5(3)
O2 C20 C19 60.2(2)
O2 C20 C26 116.1(3)
C19 C20 C26 126.7(3)
O2 C20 C21 113.3(3)
C19 C20 C21 104.6(3)
C26 C20 C21 121.1(3)
C27 C21 C20 116.4(3)
C27 C21 C25 116.9(3)
C20 C21 C25 102.1(2)
C27 C21 C22 115.9(2)
C20 C21 C22 103.3(2)
C25 C21 C22 99.8(3)
C21 C22 C23 104.1(3)
C21 C22 H22A 110.9
C23 C22 H22A 110.9
C21 C22 H22B 110.9
C23 C22 H22B 110.9
H22A C22 H22B 109.0
C24 C23 C22 102.4(3)
C24 C23 H23A 111.3
C22 C23 H23A 111.3
C24 C23 H23B 111.3
C22 C23 H23B 111.3
H23A C23 H23B 109.2
C19 C24 C25 103.0(3)
C19 C24 C23 104.7(3)
C25 C24 C23 100.8(3)
C19 C24 H24 115.5
C25 C24 H24 115.5
C23 C24 H24 115.5
C24 C25 C21 95.5(3)
C24 C25 H25A 112.6
C21 C25 H25A 112.6
C24 C25 H25B 112.6
C21 C25 H25B 112.6
H25A C25 H25B 110.1
C20 C26 H26A 109.5
C20 C26 H26B 109.5
H26A C26 H26B 109.5
C20 C26 H26C 109.5
H26A C26 H26C 109.5
H26B C26 H26C 109.5
C28 C27 C32 117.8(3)
C28 C27 C21 120.7(3)
C32 C27 C21 121.4(3)
C29 C28 C27 121.1(3)
C29 C28 H28 119.4
C27 C28 H28 119.4
C30 C29 C28 120.5(3)
C30 C29 H29 119.7
C28 C29 H29 119.7
C29 C30 C31 119.1(3)
C29 C30 H30 120.4
C31 C30 H30 120.4
C30 C31 C32 120.4(3)
C30 C31 H31 119.8
C32 C31 H31 119.8
C31 C32 C27 120.9(3)
C31 C32 H32 119.5
C27 C32 H32 119.5
C35 O3 C36 60.60(19)
C34 C33 Br3 112.1(2)
C34 C33 H33A 109.2
Br3 C33 H33A 109.2
C34 C33 H33B 109.2
Br3 C33 H33B 109.2
H33A C33 H33B 107.9
C35 C34 C33 115.4(3)
C35 C34 H34A 108.4
C33 C34 H34A 108.4
C35 C34 H34B 108.4
C33 C34 H34B 108.4
H34A C34 H34B 107.5
O3 C35 C36 59.9(2)
O3 C35 C34 116.4(3)
C36 C35 C34 124.1(3)
O3 C35 C40 114.1(3)
C36 C35 C40 105.2(3)
C34 C35 C40 121.8(3)
O3 C36 C35 59.5(2)
O3 C36 C42 116.1(3)
C35 C36 C42 126.2(3)
O3 C36 C37 113.6(3)
C35 C36 C37 105.3(3)
C42 C36 C37 121.0(3)
C43 C37 C41 117.8(3)
C43 C37 C36 116.3(3)
C41 C37 C36 101.3(2)
C43 C37 C38 115.2(3)
C41 C37 C38 100.1(3)
C36 C37 C38 103.7(2)
C37 C38 C39 103.5(3)
C37 C38 H38A 111.1
C39 C38 H38A 111.1
C37 C38 H38B 111.1
C39 C38 H38B 111.1
H38A C38 H38B 109.0
C40 C39 C38 102.7(3)
C40 C39 H39A 111.2
C38 C39 H39A 111.2
C40 C39 H39B 111.2
C38 C39 H39B 111.2
H39A C39 H39B 109.1
C35 C40 C41 102.5(3)
C35 C40 C39 105.7(3)
C41 C40 C39 100.8(3)
C35 C40 H40 115.3
C41 C40 H40 115.3
C39 C40 H40 115.3
C40 C41 C37 95.6(3)
C40 C41 H41A 112.6
C37 C41 H41A 112.6
C40 C41 H41B 112.6
C37 C41 H41B 112.6
H41A C41 H41B 110.1
C36 C42 H42A 109.5
C36 C42 H42B 109.5
H42A C42 H42B 109.5
C36 C42 H42C 109.5
H42A C42 H42C 109.5
H42B C42 H42C 109.5
C48 C43 C44 117.6(3)
C48 C43 C37 121.4(3)
C44 C43 C37 121.0(3)
C45 C44 C43 121.1(3)
C45 C44 H44 119.5
C43 C44 H44 119.5
C44 C45 C46 120.6(3)
C44 C45 H45 119.7
C46 C45 H45 119.7
C47 C46 C45 119.0(3)
C47 C46 H46 120.5
C45 C46 H46 120.5
C46 C47 C48 120.5(3)
C46 C47 H47 119.7
C48 C47 H47 119.7
C43 C48 C47 121.2(3)
C43 C48 H48 119.4
C47 C48 H48 119.4
C52 O4 C51 60.67(19)
C50 C49 Br4 112.2(2)
C50 C49 H49A 109.2
Br4 C49 H49A 109.2
C50 C49 H49B 109.2
Br4 C49 H49B 109.2
H49A C49 H49B 107.9
C49 C50 C51 116.0(3)
C49 C50 H50A 108.3
C51 C50 H50A 108.3
C49 C50 H50B 108.3
C51 C50 H50B 108.3
H50A C50 H50B 107.4
O4 C51 C52 59.6(2)
O4 C51 C50 115.7(3)
C52 C51 C50 123.6(3)
O4 C51 C56 114.0(3)
C52 C51 C56 105.3(3)
C50 C51 C56 122.6(3)
O4 C52 C51 59.7(2)
O4 C52 C58 116.2(3)
C51 C52 C58 125.6(3)
O4 C52 C53 114.2(3)
C51 C52 C53 105.1(3)
C58 C52 C53 121.1(3)
C59 C53 C57 117.8(3)
C59 C53 C52 116.1(3)
C57 C53 C52 101.0(2)
C59 C53 C54 116.1(3)
C57 C53 C54 100.1(3)
C52 C53 C54 103.2(2)
C55 C54 C53 103.7(3)
C55 C54 H54A 111.0
C53 C54 H54A 111.0
C55 C54 H54B 111.0
C53 C54 H54B 111.0
H54A C54 H54B 109.0
C56 C55 C54 103.2(3)
C56 C55 H55A 111.1
C54 C55 H55A 111.1
C56 C55 H55B 111.1
C54 C55 H55B 111.1
H55A C55 H55B 109.1
C57 C56 C51 102.6(3)
C57 C56 C55 100.7(3)
C51 C56 C55 104.9(3)
C57 C56 H56 115.6
C51 C56 H56 115.6
C55 C56 H56 115.6
C56 C57 C53 95.9(3)
C56 C57 H57A 112.6
C53 C57 H57A 112.6
C56 C57 H57B 112.6
C53 C57 H57B 112.6
H57A C57 H57B 110.1
C52 C58 H58A 109.5
C52 C58 H58B 109.5
H58A C58 H58B 109.5
C52 C58 H58C 109.5
H58A C58 H58C 109.5
H58B C58 H58C 109.5
C60 C59 C64 117.7(3)
C60 C59 C53 120.8(3)
C64 C59 C53 121.5(3)
C59 C60 C61 121.4(3)
C59 C60 H60 119.3
C61 C60 H60 119.3
C62 C61 C60 120.1(3)
C62 C61 H61 119.9
C60 C61 H61 119.9
C63 C62 C61 118.6(3)
C63 C62 H62 120.7
C61 C62 H62 120.7
C64 C63 C62 121.3(3)
C64 C63 H63 119.3
C62 C63 H63 119.3
C63 C64 C59 120.9(3)
C63 C64 H64 119.6
C59 C64 H64 119.6
C68 O5 C67 60.11(19)
C66 C65 Br5 112.2(2)
C66 C65 H65A 109.2
Br5 C65 H65A 109.2
C66 C65 H65B 109.2
Br5 C65 H65B 109.2
H65A C65 H65B 107.9
C65 C66 C67 110.6(3)
C65 C66 H66A 109.5
C67 C66 H66A 109.5
C65 C66 H66B 109.5
C67 C66 H66B 109.5
H66A C66 H66B 108.1
O5 C67 C68 59.9(2)
O5 C67 C66 114.4(3)
C68 C67 C66 126.9(3)
O5 C67 C72 113.8(3)
C68 C67 C72 105.3(3)
C66 C67 C72 121.4(3)
O5 C68 C67 60.0(2)
O5 C68 C74 116.2(3)
C67 C68 C74 126.6(3)
O5 C68 C69 113.1(3)
C67 C68 C69 105.2(3)
C74 C68 C69 120.9(3)
C75 C69 C68 116.5(3)
C75 C69 C73 117.5(3)
C68 C69 C73 102.0(2)
C75 C69 C70 115.9(3)
C68 C69 C70 102.9(3)
C73 C69 C70 99.4(3)
C71 C70 C69 103.2(3)
C71 C70 H70A 111.1
C69 C70 H70A 111.1
C71 C70 H70B 111.1
C69 C70 H70B 111.1
H70A C70 H70B 109.1
C72 C71 C70 103.4(3)
C72 C71 H71A 111.1
C70 C71 H71A 111.1
C72 C71 H71B 111.1
C70 C71 H71B 111.1
H71A C71 H71B 109.0
C73 C72 C67 102.8(3)
C73 C72 C71 100.5(3)
C67 C72 C71 105.1(3)
C73 C72 H72 115.5
C67 C72 H72 115.5
C71 C72 H72 115.5
C72 C73 C69 95.9(3)
C72 C73 H73A 112.6
C69 C73 H73A 112.6
C72 C73 H73B 112.6
C69 C73 H73B 112.6
H73A C73 H73B 110.1
C68 C74 H74A 109.5
C68 C74 H74B 109.5
H74A C74 H74B 109.5
C68 C74 H74C 109.5
H74A C74 H74C 109.5
H74B C74 H74C 109.5
C80 C75 C76 117.9(3)
C80 C75 C69 121.9(3)
C76 C75 C69 120.3(3)
C77 C76 C75 121.1(3)
C77 C76 H76 119.5
C75 C76 H76 119.5
C78 C77 C76 120.3(3)
C78 C77 H77 119.9
C76 C77 H77 119.9
C79 C78 C77 118.9(3)
C79 C78 H78 120.5
C77 C78 H78 120.5
C78 C79 C80 121.0(3)
C78 C79 H79 119.5
C80 C79 H79 119.5
C75 C80 C79 120.9(3)
C75 C80 H80 119.6
C79 C80 H80 119.6

loop_
_geom_bond_atom_site_label_1
_geom_bond_atom_site_label_2
_geom_bond_distance
Br1 C1 1.940(3)
O1 C4 1.462(4)
O1 C3 1.472(4)
C1 C2 1.508(4)
C1 H1A 0.9800
C1 H1B 0.9800
C2 C3 1.504(4)
C2 H2A 0.9800
C2 H2B 0.9800
C3 C4 1.479(5)
C3 C8 1.525(5)
C4 C10 1.496(4)
C4 C5 1.544(4)
C5 C11 1.511(4)
C5 C9 1.537(4)
C5 C6 1.563(4)
C6 C7 1.560(4)
C6 H6A 0.9800
C6 H6B 0.9800
C7 C8 1.540(5)
C7 H7A 0.9800
C7 H7B 0.9800
C8 C9 1.517(4)
C8 H8 0.9900
C9 H9A 0.9800
C9 H9B 0.9800
C10 H10A 0.9700
C10 H10B 0.9700
C10 H10C 0.9700
C11 C16 1.383(4)
C11 C12 1.397(4)
C12 C13 1.380(4)
C12 H12 0.9400
C13 C14 1.384(4)
C13 H13 0.9400
C14 C15 1.385(4)
C14 H14 0.9400
C15 C16 1.386(4)
C15 H15 0.9400
C16 H16 0.9400
Br2 C17 1.922(3)
O2 C20 1.463(4)
O2 C19 1.477(4)
C17 C18 1.519(4)
C17 H17A 0.9800
C17 H17B 0.9800
C18 C19 1.501(4)
C18 H18A 0.9800
C18 H18B 0.9800
C19 C20 1.480(4)
C19 C24 1.513(5)
C20 C26 1.493(4)
C20 C21 1.541(4)
C21 C27 1.514(4)
C21 C25 1.546(4)
C21 C22 1.551(4)
C22 C23 1.563(4)
C22 H22A 0.9800
C22 H22B 0.9800
C23 C24 1.550(5)
C23 H23A 0.9800
C23 H23B 0.9800
C24 C25 1.527(4)
C24 H24 0.9900
C25 H25A 0.9800
C25 H25B 0.9800
C26 H26A 0.9700
C26 H26B 0.9700
C26 H26C 0.9700
C27 C28 1.389(4)
C27 C32 1.393(4)
C28 C29 1.380(4)
C28 H28 0.9400
C29 C30 1.378(5)
C29 H29 0.9400
C30 C31 1.381(4)
C30 H30 0.9400
C31 C32 1.382(4)
C31 H31 0.9400
C32 H32 0.9400
Br3 C33 1.943(3)
O3 C35 1.454(4)
O3 C36 1.459(4)
C33 C34 1.516(4)
C33 H33A 0.9800
C33 H33B 0.9800
C34 C35 1.503(4)
C34 H34A 0.9800
C34 H34B 0.9800
C35 C36 1.470(4)
C35 C40 1.525(5)
C36 C42 1.495(4)
C36 C37 1.550(4)
C37 C43 1.505(4)
C37 C41 1.544(4)
C37 C38 1.558(4)
C38 C39 1.574(5)
C38 H38A 0.9800
C38 H38B 0.9800
C39 C40 1.543(5)
C39 H39A 0.9800
C39 H39B 0.9800
C40 C41 1.531(5)
C40 H40 0.9900
C41 H41A 0.9800
C41 H41B 0.9800
C42 H42A 0.9700
C42 H42B 0.9700
C42 H42C 0.9700
C43 C48 1.383(4)
C43 C44 1.404(4)
C44 C45 1.374(4)
C44 H44 0.9400
C45 C46 1.386(4)
C45 H45 0.9400
C46 C47 1.375(4)
C46 H46 0.9400
C47 C48 1.388(4)
C47 H47 0.9400
C48 H48 0.9400
Br4 C49 1.945(3)
O4 C52 1.457(4)
O4 C51 1.459(4)
C49 C50 1.510(4)
C49 H49A 0.9800
C49 H49B 0.9800
C50 C51 1.514(4)
C50 H50A 0.9800
C50 H50B 0.9800
C51 C52 1.472(4)
C51 C56 1.522(5)
C52 C58 1.491(4)
C52 C53 1.547(4)
C53 C59 1.509(4)
C53 C57 1.545(4)
C53 C54 1.560(4)
C54 C55 1.553(5)
C54 H54A 0.9800
C54 H54B 0.9800
C55 C56 1.544(5)
C55 H55A 0.9800
C55 H55B 0.9800
C56 C57 1.521(5)
C56 H56 0.9900
C57 H57A 0.9800
C57 H57B 0.9800
C58 H58A 0.9700
C58 H58B 0.9700
C58 H58C 0.9700
C59 C60 1.389(4)
C59 C64 1.395(4)
C60 C61 1.394(4)
C60 H60 0.9400
C61 C62 1.384(4)
C61 H61 0.9400
C62 C63 1.384(4)
C62 H62 0.9400
C63 C64 1.376(4)
C63 H63 0.9400
C64 H64 0.9400
Br5 C65 1.929(3)
O5 C68 1.460(4)
O5 C67 1.462(4)
C65 C66 1.499(4)
C65 H65A 0.9800
C65 H65B 0.9800
C66 C67 1.507(4)
C66 H66A 0.9800
C66 H66B 0.9800
C67 C68 1.463(5)
C67 C72 1.528(5)
C68 C74 1.495(4)
C68 C69 1.535(4)
C69 C75 1.505(4)
C69 C73 1.546(4)
C69 C70 1.574(4)
C70 C71 1.552(5)
C70 H70A 0.9800
C70 H70B 0.9800
C71 C72 1.540(5)
C71 H71A 0.9800
C71 H71B 0.9800
C72 C73 1.510(4)
C72 H72 0.9900
C73 H73A 0.9800
C73 H73B 0.9800
C74 H74A 0.9700
C74 H74B 0.9700
C74 H74C 0.9700
C75 C80 1.384(4)
C75 C76 1.394(4)
C76 C77 1.387(4)
C76 H76 0.9400
C77 C78 1.384(4)
C77 H77 0.9400
C78 C79 1.374(4)
C78 H78 0.9400
C79 C80 1.387(4)
C79 H79 0.9400
C80 H80 0.9400

loop_
_geom_torsion_atom_site_label_1
_geom_torsion_atom_site_label_2
_geom_torsion_atom_site_label_3
_geom_torsion_atom_site_label_4
_geom_torsion
Br1 C1 C2 C3 179.3(3)
C4 O1 C3 C2 118.9(3)
C4 O1 C3 C8 -94.1(3)
C1 C2 C3 O1 71.2(4)
C1 C2 C3 C4 140.4(4)
C1 C2 C3 C8 -72.8(4)
C3 O1 C4 C10 -119.0(3)
C3 O1 C4 C5 94.3(3)
C2 C3 C4 O1 -100.1(4)
C8 C3 C4 O1 108.7(3)
O1 C3 C4 C10 101.9(4)
C2 C3 C4 C10 1.9(6)
C8 C3 C4 C10 -149.3(3)
O1 C3 C4 C5 -108.6(3)
C2 C3 C4 C5 151.4(3)
C8 C3 C4 C5 0.2(3)
O1 C4 C5 C11 97.2(3)
C3 C4 C5 C11 160.6(3)
C10 C4 C5 C11 -47.8(4)
O1 C4 C5 C9 -31.7(3)
C3 C4 C5 C9 31.6(3)
C10 C4 C5 C9 -176.7(3)
O1 C4 C5 C6 -134.4(3)
C3 C4 C5 C6 -71.0(3)
C10 C4 C5 C6 80.6(4)
C11 C5 C6 C7 -160.8(3)
C9 C5 C6 C7 -34.3(3)
C4 C5 C6 C7 70.5(3)
C5 C6 C7 C8 -0.6(4)
O1 C3 C8 C9 30.2(3)
C4 C3 C8 C9 -32.6(3)
C2 C3 C8 C9 174.7(3)
O1 C3 C8 C7 135.4(3)
C4 C3 C8 C7 72.7(3)
C2 C3 C8 C7 -80.1(4)
C6 C7 C8 C9 36.0(3)
C6 C7 C8 C3 -70.7(3)
C3 C8 C9 C5 50.5(3)
C7 C8 C9 C5 -57.7(3)
C11 C5 C9 C8 -178.2(3)
C4 C5 C9 C8 -49.8(3)
C6 C5 C9 C8 56.1(3)
C9 C5 C11 C16 20.1(5)
C4 C5 C11 C16 -101.0(4)
C6 C5 C11 C16 137.0(3)
C9 C5 C11 C12 -161.3(3)
C4 C5 C11 C12 77.7(4)
C6 C5 C11 C12 -44.4(4)
C16 C11 C12 C13 0.4(5)
C5 C11 C12 C13 -178.3(3)
C11 C12 C13 C14 -0.9(5)
C12 C13 C14 C15 0.2(5)
C13 C14 C15 C16 0.9(5)
C12 C11 C16 C15 0.7(5)
C5 C11 C16 C15 179.4(3)
C14 C15 C16 C11 -1.4(5)
Br2 C17 C18 C19 178.7(3)
C20 O2 C19 C18 119.3(3)
C20 O2 C19 C24 -94.3(3)
C17 C18 C19 O2 70.2(4)
C17 C18 C19 C20 139.0(4)
C17 C18 C19 C24 -73.6(4)
C19 O2 C20 C26 -119.2(3)
C19 O2 C20 C21 94.0(3)
C18 C19 C20 O2 -99.1(4)
C24 C19 C20 O2 109.4(3)
O2 C19 C20 C26 101.8(4)
C18 C19 C20 C26 2.7(6)
C24 C19 C20 C26 -148.8(3)
O2 C19 C20 C21 -108.8(3)
C18 C19 C20 C21 152.2(3)
C24 C19 C20 C21 0.6(3)
O2 C20 C21 C27 96.6(3)
C19 C20 C21 C27 160.1(3)
C26 C20 C21 C27 -48.3(4)
O2 C20 C21 C25 -31.9(4)
C19 C20 C21 C25 31.6(3)
C26 C20 C21 C25 -176.9(3)
O2 C20 C21 C22 -135.2(3)
C19 C20 C21 C22 -71.7(3)
C26 C20 C21 C22 79.8(4)
C27 C21 C22 C23 -160.9(3)
C20 C21 C22 C23 70.6(3)
C25 C21 C22 C23 -34.4(3)
C21 C22 C23 C24 -0.7(3)
O2 C19 C24 C25 29.8(4)
C20 C19 C24 C25 -33.1(3)
C18 C19 C24 C25 173.6(3)
O2 C19 C24 C23 134.9(3)
C20 C19 C24 C23 72.0(3)
C18 C19 C24 C23 -81.3(3)
C22 C23 C24 C19 -70.4(3)
C22 C23 C24 C25 36.2(3)
C19 C24 C25 C21 50.5(3)
C23 C24 C25 C21 -57.4(3)
C27 C21 C25 C24 -177.9(3)
C20 C21 C25 C24 -49.7(3)
C22 C21 C25 C24 56.3(3)
C20 C21 C27 C28 -100.2(4)
C25 C21 C27 C28 20.7(5)
C22 C21 C27 C28 138.0(3)
C20 C21 C27 C32 78.5(4)
C25 C21 C27 C32 -160.5(3)
C22 C21 C27 C32 -43.2(4)
C32 C27 C28 C29 0.4(5)
C21 C27 C28 C29 179.2(3)
C27 C28 C29 C30 0.0(5)
C28 C29 C30 C31 -1.0(5)
C29 C30 C31 C32 1.7(5)
C30 C31 C32 C27 -1.3(5)
C28 C27 C32 C31 0.3(5)
C21 C27 C32 C31 -178.5(3)
Br3 C33 C34 C35 -58.8(4)
C36 O3 C35 C34 115.8(3)
C36 O3 C35 C40 -94.1(3)
C33 C34 C35 O3 97.6(4)
C33 C34 C35 C36 167.7(3)
C33 C34 C35 C40 -50.0(4)
C35 O3 C36 C42 -118.4(3)
C35 O3 C36 C37 94.4(3)
C34 C35 C36 O3 -103.2(4)
C40 C35 C36 O3 109.4(3)
O3 C35 C36 C42 101.6(4)
C34 C35 C36 C42 -1.6(5)
C40 C35 C36 C42 -149.0(3)
O3 C35 C36 C37 -108.7(3)
C34 C35 C36 C37 148.0(3)
C40 C35 C36 C37 0.6(3)
O3 C36 C37 C43 97.9(3)
C35 C36 C37 C43 160.9(3)
C42 C36 C37 C43 -47.5(4)
O3 C36 C37 C41 -31.1(4)
C35 C36 C37 C41 31.9(3)
C42 C36 C37 C41 -176.5(3)
O3 C36 C37 C38 -134.6(3)
C35 C36 C37 C38 -71.6(3)
C42 C36 C37 C38 80.0(4)
C43 C37 C38 C39 -161.4(3)
C41 C37 C38 C39 -34.0(3)
C36 C37 C38 C39 70.4(3)
C37 C38 C39 C40 -1.3(3)
O3 C35 C40 C41 29.9(4)
C36 C35 C40 C41 -33.4(3)
C34 C35 C40 C41 178.3(3)
O3 C35 C40 C39 135.1(3)
C36 C35 C40 C39 71.8(3)
C34 C35 C40 C39 -76.6(4)
C38 C39 C40 C35 -69.8(3)
C38 C39 C40 C41 36.6(3)
C35 C40 C41 C37 51.3(3)
C39 C40 C41 C37 -57.6(3)
C43 C37 C41 C40 -178.3(3)
C36 C37 C41 C40 -50.2(3)
C38 C37 C41 C40 56.1(3)
C41 C37 C43 C48 18.2(5)
C36 C37 C43 C48 -102.4(4)
C38 C37 C43 C48 136.0(3)
C41 C37 C43 C44 -163.5(3)
C36 C37 C43 C44 75.9(4)
C38 C37 C43 C44 -45.7(4)
C48 C43 C44 C45 0.9(5)
C37 C43 C44 C45 -177.5(3)
C43 C44 C45 C46 -0.7(5)
C44 C45 C46 C47 -0.4(5)
C45 C46 C47 C48 1.2(6)
C44 C43 C48 C47 0.0(5)
C37 C43 C48 C47 178.3(3)
C46 C47 C48 C43 -1.0(6)
Br4 C49 C50 C51 -64.1(4)
C52 O4 C51 C50 115.4(3)
C52 O4 C51 C56 -94.2(3)
C49 C50 C51 O4 99.1(4)
C49 C50 C51 C52 168.4(3)
C49 C50 C51 C56 -48.5(4)
C51 O4 C52 C58 -117.7(3)
C51 O4 C52 C53 93.9(3)
C50 C51 C52 O4 -102.4(4)
C56 C51 C52 O4 109.2(3)
O4 C51 C52 C58 102.1(3)
C50 C51 C52 C58 -0.3(5)
C56 C51 C52 C58 -148.7(3)
O4 C51 C52 C53 -109.5(3)
C50 C51 C52 C53 148.1(3)
C56 C51 C52 C53 -0.3(3)
O4 C52 C53 C59 97.9(3)
C51 C52 C53 C59 161.1(3)
C58 C52 C53 C59 -48.8(4)
O4 C52 C53 C57 -30.8(3)
C51 C52 C53 C57 32.4(3)
C58 C52 C53 C57 -177.5(3)
O4 C52 C53 C54 -134.0(3)
C51 C52 C53 C54 -70.8(3)
C58 C52 C53 C54 79.3(4)
C59 C53 C54 C55 -160.8(3)
C57 C53 C54 C55 -32.9(3)
C52 C53 C54 C55 71.1(3)
C53 C54 C55 C56 -2.0(3)
O4 C51 C56 C57 30.5(4)
C52 C51 C56 C57 -32.6(3)
C50 C51 C56 C57 178.6(3)
O4 C51 C56 C55 135.3(3)
C52 C51 C56 C55 72.2(3)
C50 C51 C56 C55 -76.6(4)
C54 C55 C56 C57 36.9(3)
C54 C55 C56 C51 -69.4(3)
C51 C56 C57 C53 51.1(3)
C55 C56 C57 C53 -57.0(3)
C59 C53 C57 C56 -178.0(3)
C52 C53 C57 C56 -50.5(3)
C54 C53 C57 C56 55.2(3)
C57 C53 C59 C60 17.6(5)
C52 C53 C59 C60 -102.3(4)
C54 C53 C59 C60 136.2(3)
C57 C53 C59 C64 -164.0(3)
C52 C53 C59 C64 76.1(4)
C54 C53 C59 C64 -45.4(4)
C64 C59 C60 C61 0.1(5)
C53 C59 C60 C61 178.6(3)
C59 C60 C61 C62 -0.5(5)
C60 C61 C62 C63 0.1(5)
C61 C62 C63 C64 0.7(5)
C62 C63 C64 C59 -1.1(5)
C60 C59 C64 C63 0.7(5)
C53 C59 C64 C63 -177.8(3)
Br5 C65 C66 C67 -179.7(3)
C68 O5 C67 C66 120.0(4)
C68 O5 C67 C72 -94.5(3)
C65 C66 C67 O5 68.3(4)
C65 C66 C67 C68 137.9(4)
C65 C66 C67 C72 -74.3(4)
C67 O5 C68 C74 -118.9(3)
C67 O5 C68 C69 94.7(3)
C66 C67 C68 O5 -99.2(4)
C72 C67 C68 O5 109.0(3)
O5 C67 C68 C74 101.9(4)
C66 C67 C68 C74 2.6(6)
C72 C67 C68 C74 -149.2(3)
O5 C67 C68 C69 -108.3(3)
C66 C67 C68 C69 152.5(3)
C72 C67 C68 C69 0.7(3)
O5 C68 C69 C75 96.9(3)
C67 C68 C69 C75 160.3(3)
C74 C68 C69 C75 -47.7(4)
O5 C68 C69 C73 -32.5(4)
C67 C68 C69 C73 30.9(3)
C74 C68 C69 C73 -177.1(3)
O5 C68 C69 C70 -135.2(3)
C67 C68 C69 C70 -71.7(3)
C74 C68 C69 C70 80.3(4)
C75 C69 C70 C71 -160.1(3)
C68 C69 C70 C71 71.6(3)
C73 C69 C70 C71 -33.1(3)
C69 C70 C71 C72 -1.9(3)
O5 C67 C72 C73 30.3(4)
C68 C67 C72 C73 -33.1(3)
C66 C67 C72 C73 173.2(3)
O5 C67 C72 C71 135.1(3)
C68 C67 C72 C71 71.7(3)
C66 C67 C72 C71 -82.0(4)
C70 C71 C72 C73 37.5(3)
C70 C71 C72 C67 -69.0(3)
C67 C72 C73 C69 50.1(3)
C71 C72 C73 C69 -58.1(3)
C75 C69 C73 C72 -178.1(3)
C68 C69 C73 C72 -49.4(3)
C70 C69 C73 C72 56.0(3)
C68 C69 C75 C80 77.1(4)
C73 C69 C75 C80 -161.5(3)
C70 C69 C75 C80 -44.2(4)
C68 C69 C75 C76 -101.2(4)
C73 C69 C75 C76 20.3(5)
C70 C69 C75 C76 137.5(3)
C80 C75 C76 C77 0.1(5)
C69 C75 C76 C77 178.4(3)
C75 C76 C77 C78 -0.6(5)
C76 C77 C78 C79 0.6(5)
C77 C78 C79 C80 -0.1(5)
C76 C75 C80 C79 0.5(5)
C69 C75 C80 C79 -177.9(3)
C78 C79 C80 C75 -0.5(5)

loop_
_cod_related_entry_id
_cod_related_entry_database
_cod_related_entry_code
1 ChemSpider 30651736
